data_4068112
loop_
_publ_author_name
'Benjamin, Sophie L.'
'Levason, William'
'Reid, Gillian'
'Warr, Robert P.'

_publ_section_title
;
 Halostibines SbMeX2and SbMe2X: Lewis Acids or Lewis Bases?
;
_journal_issue 3
_journal_name_full Organometallics
_journal_page_first 1025
_journal_paper_doi 10.1021/om2010996
_journal_volume 31
_journal_year 2012
_chemical_formula_moiety 'C13 H11 Cl2 N2 Sb'
_chemical_formula_structural '(C12 H8 N2) ((C H3) Cl2 Sb)'
_chemical_formula_sum 'C13 H11 Cl2 N2 Sb'
_chemical_formula_weight 387.89
_chemical_name_systematic
; 
 Dichloromethyl(1,10-phenanthroline-N,N')antimony(III) 
;
_space_group_IT_number 11
_space_group_name_Hall '-P 2yb'
_symmetry_cell_setting monoclinic
_symmetry_space_group_name_Hall '-P 2yb'
_symmetry_space_group_name_H-M 'P 1 21/m 1'
_atom_sites_solution_hydrogens geom
_atom_sites_solution_primary direct
_atom_sites_solution_secondary difmap
_audit_creation_date 2011-03-09
_audit_creation_method 'SHELXL-97 + hand edit'
_audit_update_record '2011-03-18 Changed treatment of H atoms on C1'
_cell_angle_alpha 90.00
_cell_angle_beta 96.317(10)
_cell_angle_gamma 90.00
_cell_formula_units_Z 2
_cell_length_a 5.4428(5)
_cell_length_b 15.996(3)
_cell_length_c 7.7092(15)
_cell_measurement_reflns_used 1564
_cell_measurement_temperature 120(2)
_cell_measurement_theta_max 27.48
_cell_measurement_theta_min 2.91
_cell_volume 667.11(19)
_computing_cell_refinement 'DENZO (Otwinowski & Minor, 1997)'
_computing_data_collection 'COLLECT (Hooft, R.W.W., 1998)'
_computing_data_reduction 'DENZO (Otwinowski & Minor, 1997)'
_computing_structure_refinement 'SHELXL-97 (Sheldrick, 1997)'
_computing_structure_solution 'DIRDIF-99 (Beurskens, 1999)'
_diffrn_ambient_temperature 120(2)
_diffrn_measured_fraction_theta_full 0.991
_diffrn_measured_fraction_theta_max 0.991
_diffrn_measurement_device_type 'Bruker-Nonius Roper CCD camera on \k-goniostat'
_diffrn_measurement_method '\f & \w scans'
_diffrn_radiation_monochromator graphite
_diffrn_radiation_source 'Bruker-Nonius FR591 rotating anode'
_diffrn_radiation_type MoK\a
_diffrn_radiation_wavelength 0.71073
_diffrn_reflns_av_R_equivalents 0.0348
_diffrn_reflns_av_sigmaI/netI 0.0275
_diffrn_reflns_limit_h_max 6
_diffrn_reflns_limit_h_min -7
_diffrn_reflns_limit_k_max 20
_diffrn_reflns_limit_k_min -20
_diffrn_reflns_limit_l_max 9
_diffrn_reflns_limit_l_min -10
_diffrn_reflns_number 8803
_diffrn_reflns_theta_full 27.50
_diffrn_reflns_theta_max 27.50
_diffrn_reflns_theta_min 2.95
_diffrn_standards_number 0
_exptl_absorpt_coefficient_mu 2.450
_exptl_absorpt_correction_T_max 1.0000
_exptl_absorpt_correction_T_min 0.8086
_exptl_absorpt_correction_type multi-scan
_exptl_absorpt_process_details 'G.M. Sheldrick, (2007). SADABS. Version 2007/2. Bruker AXS Inc.'
_exptl_crystal_colour yellow
_exptl_crystal_density_diffrn 1.931
_exptl_crystal_density_method 'not measured'
_exptl_crystal_description plate
_exptl_crystal_F_000 376
_exptl_crystal_size_max 0.20
_exptl_crystal_size_mid 0.12
_exptl_crystal_size_min 0.04
_refine_diff_density_max 5.592
_refine_diff_density_min -1.723
_refine_diff_density_rms 0.204
_refine_ls_extinction_method none
_refine_ls_goodness_of_fit_ref 1.210
_refine_ls_hydrogen_treatment mixed
_refine_ls_matrix_type full
_refine_ls_number_parameters 90
_refine_ls_number_reflns 1565
_refine_ls_number_restraints 4
_refine_ls_restrained_S_all 1.208
_refine_ls_R_factor_all 0.0457
_refine_ls_R_factor_gt 0.0446
_refine_ls_shift/su_max 0.000
_refine_ls_shift/su_mean 0.000
_refine_ls_structure_factor_coef Fsqd
_refine_ls_weighting_details 'w=1/[\s^2^(Fo^2^)+(0.0000P)^2^+9.9820P] where P=(Fo^2^+2Fc^2^)/3'
_refine_ls_weighting_scheme calc
_refine_ls_wR_factor_gt 0.1067
_refine_ls_wR_factor_ref 0.1072
_reflns_number_gt 1517
_reflns_number_total 1565
_reflns_threshold_expression I>2\s(I)
_cod_data_source_file om2010996_si_002.cif
_cod_data_source_block 10slbrpw06y
_cod_original_cell_volume 667.12(19)
_cod_original_sg_symbol_H-M 'P 21/m'
_cod_database_code 4068112

loop_
_symmetry_equiv_pos_as_xyz
'x, y, z'
'-x, y+1/2, -z'
'-x, -y, -z'
'x, -y-1/2, z'

loop_
_atom_site_label
_atom_site_type_symbol
_atom_site_fract_x
_atom_site_fract_y
_atom_site_fract_z
_atom_site_U_iso_or_equiv
_atom_site_adp_type
_atom_site_occupancy
_atom_site_symmetry_multiplicity
_atom_site_calc_flag
_atom_site_refinement_flags
Sb1 Sb 0.10843(9) 0.7500 1.02014(7) 0.00988(16) Uani 1 2 d S
Cl1 Cl -0.0265(3) 0.61103(9) 1.17195(18) 0.0168(3) Uani 1 1 d .
N1 N 0.3579(8) 0.6649(3) 0.8575(6) 0.0105(9) Uani 1 1 d .
C1 C 0.4100(15) 0.7500 1.2218(11) 0.0143(16) Uani 1 2 d SD
H1A H 0.513(4) 0.7000(3) 1.216(7) 0.021 Uiso 1 1 d D
H1B H 0.336(14) 0.7500 1.332(6) 0.021 Uiso 1 2 d SD
C2 C 0.3489(10) 0.5816(3) 0.8520(7) 0.0129(11) Uani 1 1 d .
H2 H 0.2340 0.5534 0.9156 0.016 Uiso 1 1 calc R
C3 C 0.5023(10) 0.5342(4) 0.7563(7) 0.0155(12) Uani 1 1 d .
H3 H 0.4896 0.4749 0.7541 0.019 Uiso 1 1 calc R
C4 C 0.6707(10) 0.5737(4) 0.6661(7) 0.0145(11) Uani 1 1 d .
H4 H 0.7795 0.5419 0.6037 0.017 Uiso 1 1 calc R
C5 C 0.6825(10) 0.6617(4) 0.6657(7) 0.0121(11) Uani 1 1 d .
C6 C 0.5200(9) 0.7052(3) 0.7633(7) 0.0100(10) Uani 1 1 d .
C7 C 0.8530(10) 0.7078(4) 0.5713(7) 0.0158(11) Uani 1 1 d .
H7 H 0.9665 0.6785 0.5084 0.019 Uiso 1 1 calc R

loop_
_atom_site_aniso_label
_atom_site_aniso_U_11
_atom_site_aniso_U_22
_atom_site_aniso_U_33
_atom_site_aniso_U_23
_atom_site_aniso_U_13
_atom_site_aniso_U_12
Sb1 0.0082(3) 0.0104(3) 0.0110(3) 0.000 0.00095(17) 0.000
Cl1 0.0191(7) 0.0123(6) 0.0203(7) -0.0005(5) 0.0084(5) -0.0021(5)
N1 0.010(2) 0.009(2) 0.013(2) -0.0024(17) 0.0033(17) -0.0015(17)
C1 0.010(4) 0.016(4) 0.015(4) 0.000 -0.004(3) 0.000
C2 0.012(3) 0.011(3) 0.016(3) 0.001(2) 0.001(2) 0.000(2)
C3 0.017(3) 0.011(3) 0.017(3) -0.004(2) -0.001(2) 0.001(2)
C4 0.013(3) 0.016(3) 0.015(3) -0.007(2) 0.002(2) 0.000(2)
C5 0.013(3) 0.016(3) 0.008(2) -0.002(2) 0.002(2) 0.001(2)
C6 0.009(2) 0.013(3) 0.007(2) -0.0019(19) -0.0004(18) -0.0014(19)
C7 0.013(3) 0.024(3) 0.010(3) -0.003(2) 0.001(2) 0.001(2)

loop_
_atom_type_symbol
_atom_type_description
_atom_type_scat_dispersion_real
_atom_type_scat_dispersion_imag
_atom_type_scat_source
C C 0.0033 0.0016 'International Tables Vol C Tables 4.2.6.8 and 6.1.1.4'
H H 0.0000 0.0000 'International Tables Vol C Tables 4.2.6.8 and 6.1.1.4'
N N 0.0061 0.0033 'International Tables Vol C Tables 4.2.6.8 and 6.1.1.4'
Cl Cl 0.1484 0.1585 'International Tables Vol C Tables 4.2.6.8 and 6.1.1.4'
Sb Sb -0.5866 1.5461 'International Tables Vol C Tables 4.2.6.8 and 6.1.1.4'

loop_
_geom_angle_atom_site_label_1
_geom_angle_atom_site_label_2
_geom_angle_atom_site_label_3
_geom_angle
_geom_angle_site_symmetry_1
_geom_angle_site_symmetry_3
C1 Sb1 N1 86.9(2) . .
C1 Sb1 N1 86.9(2) . 4_575
N1 Sb1 N1 69.9(2) . 4_575
C1 Sb1 Cl1 84.64(13) . 4_575
N1 Sb1 Cl1 156.20(12) . 4_575
N1 Sb1 Cl1 87.40(12) 4_575 4_575
C1 Sb1 Cl1 84.64(13) . .
N1 Sb1 Cl1 87.40(12) . .
N1 Sb1 Cl1 156.20(11) 4_575 .
Cl1 Sb1 Cl1 113.83(6) 4_575 .
C2 N1 C6 118.6(5) . .
C2 N1 Sb1 124.6(4) . .
C6 N1 Sb1 116.8(4) . .
Sb1 C1 H1A 111(3) . .
Sb1 C1 H1B 106(5) . .
H1A C1 H1B 109.3(15) . .
N1 C2 C3 122.5(5) . .
N1 C2 H2 118.8 . .
C3 C2 H2 118.8 . .
C4 C3 C2 119.5(6) . .
C4 C3 H3 120.3 . .
C2 C3 H3 120.3 . .
C3 C4 C5 119.8(5) . .
C3 C4 H4 120.1 . .
C5 C4 H4 120.1 . .
C6 C5 C4 117.5(5) . .
C6 C5 C7 119.5(5) . .
C4 C5 C7 122.9(5) . .
N1 C6 C5 122.1(5) . .
N1 C6 C6 118.2(3) . 4_575
C5 C6 C6 119.7(3) . 4_575
C7 C7 C5 120.8(3) 4_575 .
C7 C7 H7 119.6 4_575 .
C5 C7 H7 119.6 . .

loop_
_geom_bond_atom_site_label_1
_geom_bond_atom_site_label_2
_geom_bond_distance
_geom_bond_site_symmetry_2
Sb1 C1 2.133(8) .
Sb1 N1 2.376(4) .
Sb1 N1 2.376(5) 4_575
Sb1 Cl1 2.6534(14) 4_575
Sb1 Cl1 2.6534(14) .
N1 C2 1.335(7) .
N1 C6 1.364(7) .
C1 H1A 0.980(10) .
C1 H1B 0.981(10) .
C2 C3 1.397(8) .
C2 H2 0.9500 .
C3 C4 1.365(8) .
C3 H3 0.9500 .
C4 C5 1.409(8) .
C4 H4 0.9500 .
C5 C6 1.407(7) .
C5 C7 1.444(8) .
C6 C6 1.434(11) 4_575
C7 C7 1.349(12) 4_575
C7 H7 0.9500 .
